data_1530072
loop_
_publ_author_name
'Haushalter, R.C.'
'Lai, F.W.'

_publ_section_title
;
 Synthesis and Structure of Cs4 Mo10 P18 O66
;
_journal_name_full 'Journal of Solid State Chemistry'
_journal_page_first 218
_journal_page_last 223
_journal_volume 76
_journal_year 1988
_chemical_formula_sum 'Cs4 Mo10 O66 P18'
_chemical_name_systematic 'Cs4 (Mo10 P18 O66)'
_space_group_IT_number 2
_symmetry_space_group_name_Hall '-P 1'
_symmetry_space_group_name_H-M 'P -1'
_cell_angle_alpha 98.316
_cell_angle_beta 90.824
_cell_angle_gamma 90.073
_cell_formula_units_Z 1
_cell_length_a 14.395
_cell_length_b 15.6
_cell_length_c 6.4571
_cell_volume 1434.616
_citation_journal_id_ASTM JSSCBI
_cod_data_source_file Haushalter_JSSCBI_1988_1649.cif
_cod_data_source_block Cs4Mo10O66P18
_cod_database_code 1530072

loop_
_symmetry_equiv_pos_as_xyz
x,y,z
-x,-y,-z

loop_
_atom_site_label
_atom_site_type_symbol
_atom_site_fract_x
_atom_site_fract_y
_atom_site_fract_z
_atom_site_occupancy
_atom_site_U_iso_or_equiv
O16 O-2 0.9014 0.266 0.084 1 0.0
O10 O-2 0.6025 0.0055 0.483 1 0.0
P9 P+5 0.3868 0.0895 0.5368 1 0.0
P5 P+5 0.5903 0.3623 -0.3809 1 0.0
O32 O-2 0.8505 0.8623 0.654 1 0.0
Mo1 Mo+3 0.62946 0.40577 0.1267 1 0.0
Cs2 Cs+1 0.5 0 0 1 0.0
Mo5 Mo+3 0.74378 0.76736 0.1794 1 0.0
O14 O-2 0.8858 0.5272 0.193 1 0.0
O3 O-2 0.6444 0.4038 -0.189 1 0.0
Cs3 Cs+1 1 0 0 1 0.0
O9 O-2 0.6018 0.14 -0.162 1 0.0
O19 O-2 0.8606 0.1246 0.209 1 0.0
P1 P+5 0.6398 0.1892 0.0385 1 0.0
Mo2 Mo+3 0.61533 0.13856 0.5248 1 0.0
Cs1 Cs+1 0.7591 0.55921 0.6353 1 0.0
P4 P+5 0.9156 0.6104 0.1219 1 0.0
O29 O-2 1.0252 0.3376 -0.313 1 0.0
O23 O-2 0.8332 0.6653 0.09 1 0.0
O33 O-2 0.4842 0.3663 -0.33 1 0.0
O30 O-2 0.6818 0.8954 0.652 1 0.0
O18 O-2 1.0065 0.1028 0.499 1 0.0
O31 O-2 0.7457 0.2044 0.009 1 0.0
O21 O-2 0.8818 0.127 0.841 1 0.0
O11 O-2 0.7432 0.1358 0.543 1 0.0
P7 P+5 0.7523 0.8181 0.6705 1 0.0
O4 O-2 0.6043 0.4143 0.441 1 0.0
Mo4 Mo+3 0.86757 0.1262 0.5268 1 0.0
O22 O-2 0.8574 -0.0058 0.481 1 0.0
P3 P+5 0.8518 0.1801 0.04 1 0.0
Mo3 Mo+3 0.88518 0.39585 0.1325 1 0.0
O25 O-2 0.6295 0.6889 0.091 1 0.0
O7 O-2 0.625 0.1336 0.208 1 0.0
O13 O-2 0.8713 0.3956 -0.185 1 0.0
O20 O-2 0.8844 0.2564 0.566 1 0.0
O8 O-2 0.4749 0.1358 0.492 1 0.0
O6 O-2 0.7563 0.3952 0.157 1 0.0
O15 O-2 0.9114 0.399 0.446 1 0.0
O5 O-2 0.5993 0.2783 0.086 1 0.0
O28 O-2 0.3453 0.1259 -0.261 1 0.0
O26 O-2 0.7466 0.7899 0.877 1 0.0
O17 O-2 1.0246 0.4019 0.069 1 0.0
O24 O-2 0.7385 0.7464 0.493 1 0.0
P6 P+5 0.5759 0.6105 0.1199 1 0.0
O1 O-2 0.4904 0.4173 0.06 1 0.0
P8 P+5 0.892 0.9019 0.4591 1 0.0
O2 O-2 0.6388 0.537 0.165 1 0.0
P2 P+5 0.9188 0.3469 -0.3748 1 0.0
O12 O-2 0.6138 0.2679 -0.442 1 0.0
O27 O-2 0.8579 0.8479 0.261 1 0.0
